data_4516416
loop_
_publ_author_name
'Rana, Love Karan'
'Sharma, Sanyog'
'Hundal, Geeta'

_publ_section_title
;
 First Report on Crystal Engineering of Hg(II) Halides with Fully
 Substituted 3,4-Pyridinedicarboxamides: Generation of Two-Dimensional
 Coordination Polymers and Linear Zig-Zag Chains of Mercury Metal Ions
;
_journal_issue 1
_journal_name_full 'Crystal Growth &amp; Design'
_journal_page_first 92
_journal_paper_doi 10.1021/acs.cgd.5b00989
_journal_volume 16
_journal_year 2015
_chemical_formula_moiety 'C23 H39 Br2 Hg N3 O2'
_chemical_formula_sum 'C23 H39 Br2 Hg N3 O2'
_chemical_formula_weight 749.96
_space_group_IT_number 14
_space_group_name_Hall '-P 2yn'
_space_group_name_H-M_alt 'P 1 21/n 1'
_symmetry_cell_setting monoclinic
_symmetry_space_group_name_Hall '-P 2yn'
_symmetry_space_group_name_H-M 'P 1 21/n 1'
_atom_sites_solution_hydrogens geom
_atom_sites_solution_primary direct
_atom_sites_solution_secondary difmap
_audit_creation_method SHELXL-97
_cell_angle_alpha 90.00
_cell_angle_beta 109.171(9)
_cell_angle_gamma 90.00
_cell_formula_units_Z 4
_cell_length_a 13.321(2)
_cell_length_b 13.535(2)
_cell_length_c 16.036(3)
_cell_measurement_reflns_used 9198
_cell_measurement_temperature 100(2)
_cell_measurement_theta_max 27.42
_cell_measurement_theta_min 2.29
_cell_volume 2730.9(8)
_computing_cell_refinement 'Bruker SAINT'
_computing_data_collection 'Bruker APEX2'
_computing_data_reduction 'Bruker SAINT'
_computing_molecular_graphics 'Bruker SHELXTL'
_computing_publication_material 'Bruker SHELXTL'
_computing_structure_refinement 'SHELXL-97 (Sheldrick, 2008)'
_computing_structure_solution 'SHELXS-97 (Sheldrick, 2008)'
_diffrn_ambient_temperature 100(2)
_diffrn_measured_fraction_theta_full 1.000
_diffrn_measured_fraction_theta_max 1.000
_diffrn_measurement_device_type 'Bruker APEX-II CCD'
_diffrn_measurement_method '\f and \w scans'
_diffrn_radiation_monochromator graphite
_diffrn_radiation_source 'fine-focus sealed tube'
_diffrn_radiation_type MoK\a
_diffrn_radiation_wavelength 0.71073
_diffrn_reflns_av_R_equivalents 0.0793
_diffrn_reflns_av_sigmaI/netI 0.0769
_diffrn_reflns_limit_h_max 15
_diffrn_reflns_limit_h_min -15
_diffrn_reflns_limit_k_max 16
_diffrn_reflns_limit_k_min -15
_diffrn_reflns_limit_l_max 17
_diffrn_reflns_limit_l_min -19
_diffrn_reflns_number 20245
_diffrn_reflns_theta_full 25.00
_diffrn_reflns_theta_max 25.00
_diffrn_reflns_theta_min 1.73
_exptl_absorpt_coefficient_mu 8.585
_exptl_absorpt_correction_T_max 0.7456
_exptl_absorpt_correction_T_min 0.4092
_exptl_absorpt_correction_type multi-scan
_exptl_absorpt_process_details sadabs
_exptl_crystal_colour colourless
_exptl_crystal_density_diffrn 1.824
_exptl_crystal_density_method 'not measured'
_exptl_crystal_description plate
_exptl_crystal_F_000 1456
_exptl_crystal_size_max 0.18
_exptl_crystal_size_mid 0.16
_exptl_crystal_size_min 0.14
_refine_diff_density_max 3.673
_refine_diff_density_min -1.923
_refine_diff_density_rms 0.229
_refine_ls_extinction_method none
_refine_ls_goodness_of_fit_ref 1.057
_refine_ls_hydrogen_treatment none
_refine_ls_matrix_type full
_refine_ls_number_parameters 280
_refine_ls_number_reflns 4798
_refine_ls_number_restraints 0
_refine_ls_restrained_S_all 1.057
_refine_ls_R_factor_all 0.0557
_refine_ls_R_factor_gt 0.0485
_refine_ls_shift/su_max 0.001
_refine_ls_shift/su_mean 0.000
_refine_ls_structure_factor_coef Fsqd
_refine_ls_weighting_details 'calc w=1/[\s^2^(Fo^2^)+(0.0561P)^2^+11.5140P] where P=(Fo^2^+2Fc^2^)/3'
_refine_ls_weighting_scheme calc
_refine_ls_wR_factor_gt 0.1224
_refine_ls_wR_factor_ref 0.1261
_reflns_number_gt 4203
_reflns_number_total 4798
_reflns_threshold_expression >2sigma(I)
_cod_data_source_file cg5b00989_si_007.cif
_cod_data_source_block shelx
_cod_original_sg_symbol_H-M 'P 21/n'
_cod_database_code 4516416

loop_
_symmetry_equiv_pos_as_xyz
'x, y, z'
'-x+1/2, y+1/2, -z+1/2'
'-x, -y, -z'
'x-1/2, -y-1/2, z-1/2'

loop_
_atom_site_label
_atom_site_type_symbol
_atom_site_fract_x
_atom_site_fract_y
_atom_site_fract_z
_atom_site_U_iso_or_equiv
_atom_site_adp_type
_atom_site_occupancy
_atom_site_symmetry_multiplicity
_atom_site_calc_flag
_atom_site_refinement_flags
C1 C 0.1340(5) 0.5498(5) 0.6569(5) 0.0155(15) Uani 1 1 d .
H1 H 0.1246 0.5492 0.7131 0.019 Uiso 1 1 calc R
C2 C 0.1459(5) 0.6407(5) 0.6204(5) 0.0140(14) Uani 1 1 d .
C3 C 0.1583(5) 0.6416(5) 0.5372(5) 0.0141(15) Uani 1 1 d .
C4 C 0.1555(5) 0.5521(5) 0.4948(5) 0.0179(15) Uani 1 1 d .
H4 H 0.1611 0.5503 0.4373 0.021 Uiso 1 1 calc R
C5 C 0.1444(6) 0.4647(5) 0.5367(5) 0.0230(17) Uani 1 1 d .
H5 H 0.1435 0.4038 0.5071 0.028 Uiso 1 1 calc R
C6 C 0.1609(5) 0.7377(5) 0.4916(5) 0.0152(15) Uani 1 1 d .
C7 C 0.3542(6) 0.7170(5) 0.5192(5) 0.0192(17) Uani 1 1 d .
H7A H 0.3432 0.6574 0.5509 0.023 Uiso 1 1 calc R
H7B H 0.3994 0.7632 0.5636 0.023 Uiso 1 1 calc R
C8 C 0.4128(6) 0.6873(5) 0.4567(5) 0.0217(17) Uani 1 1 d .
H8 H 0.4203 0.7472 0.4228 0.026 Uiso 1 1 calc R
C9 C 0.5251(6) 0.6520(7) 0.5116(7) 0.041(2) Uani 1 1 d .
H9A H 0.5642 0.6330 0.4720 0.061 Uiso 1 1 calc R
H9B H 0.5195 0.5950 0.5475 0.061 Uiso 1 1 calc R
H9C H 0.5629 0.7056 0.5504 0.061 Uiso 1 1 calc R
C10 C 0.3528(6) 0.6095(6) 0.3911(5) 0.0287(19) Uani 1 1 d .
H10A H 0.3930 0.5927 0.3516 0.043 Uiso 1 1 calc R
H10B H 0.2829 0.6353 0.3562 0.043 Uiso 1 1 calc R
H10C H 0.3438 0.5502 0.4229 0.043 Uiso 1 1 calc R
C11 C 0.2494(6) 0.8553(5) 0.4246(5) 0.0209(16) Uani 1 1 d .
H11A H 0.1762 0.8821 0.4042 0.025 Uiso 1 1 calc R
H11B H 0.2682 0.8379 0.3716 0.025 Uiso 1 1 calc R
C12 C 0.3247(6) 0.9356(5) 0.4751(6) 0.0278(19) Uani 1 1 d .
H12 H 0.3992 0.9107 0.4904 0.033 Uiso 1 1 calc R
C13 C 0.3037(7) 0.9613(6) 0.5599(6) 0.038(2) Uani 1 1 d .
H13A H 0.3537 1.0126 0.5916 0.057 Uiso 1 1 calc R
H13B H 0.3131 0.9022 0.5970 0.057 Uiso 1 1 calc R
H13C H 0.2308 0.9857 0.5460 0.057 Uiso 1 1 calc R
C14 C 0.3124(7) 1.0257(6) 0.4156(7) 0.040(2) Uani 1 1 d .
H14A H 0.3268 1.0069 0.3617 0.060 Uiso 1 1 calc R
H14B H 0.3627 1.0770 0.4467 0.060 Uiso 1 1 calc R
H14C H 0.2397 1.0512 0.4002 0.060 Uiso 1 1 calc R
C15 C 0.1571(5) 0.7366(5) 0.6708(5) 0.0156(15) Uani 1 1 d .
C16 C 0.0897(5) 0.8588(5) 0.7488(5) 0.0188(16) Uani 1 1 d .
H16A H 0.1651 0.8793 0.7660 0.023 Uiso 1 1 calc R
H16B H 0.0745 0.8421 0.8035 0.023 Uiso 1 1 calc R
C17 C 0.0199(6) 0.9467(5) 0.7046(5) 0.0186(16) Uani 1 1 d .
H17 H -0.0563 0.9285 0.6921 0.022 Uiso 1 1 calc R
C18 C 0.0467(7) 1.0339(6) 0.7685(6) 0.032(2) Uani 1 1 d .
H18A H 0.0352 1.0150 0.8237 0.049 Uiso 1 1 calc R
H18B H 0.0008 1.0900 0.7420 0.049 Uiso 1 1 calc R
H18C H 0.1213 1.0526 0.7809 0.049 Uiso 1 1 calc R
C19 C 0.0371(7) 0.9732(6) 0.6177(6) 0.032(2) Uani 1 1 d .
H19A H -0.0085 1.0291 0.5903 0.048 Uiso 1 1 calc R
H19B H 0.0191 0.9162 0.5778 0.048 Uiso 1 1 calc R
H19C H 0.1117 0.9912 0.6292 0.048 Uiso 1 1 calc R
C20 C -0.0338(5) 0.7323(5) 0.6566(5) 0.0164(15) Uani 1 1 d .
H20A H -0.0327 0.6722 0.6217 0.020 Uiso 1 1 calc R
H20B H -0.0767 0.7826 0.6153 0.020 Uiso 1 1 calc R
C21 C -0.0888(6) 0.7075(5) 0.7231(6) 0.0222(18) Uani 1 1 d .
H21 H -0.0929 0.7695 0.7556 0.027 Uiso 1 1 calc R
C22 C -0.0273(6) 0.6320(6) 0.7903(6) 0.0295(19) Uani 1 1 d .
H22A H -0.0651 0.6185 0.8322 0.044 Uiso 1 1 calc R
H22B H 0.0437 0.6578 0.8222 0.044 Uiso 1 1 calc R
H22C H -0.0207 0.5707 0.7599 0.044 Uiso 1 1 calc R
C23 C -0.2023(6) 0.6738(7) 0.6741(6) 0.037(2) Uani 1 1 d .
H23A H -0.2382 0.6580 0.7168 0.055 Uiso 1 1 calc R
H23B H -0.2007 0.6149 0.6390 0.055 Uiso 1 1 calc R
H23C H -0.2409 0.7267 0.6349 0.055 Uiso 1 1 calc R
N1 N 0.1351(5) 0.4635(4) 0.6169(4) 0.0216(14) Uani 1 1 d .
N2 N 0.0755(4) 0.7694(4) 0.6940(4) 0.0133(12) Uani 1 1 d .
N3 N 0.2506(4) 0.7639(4) 0.4760(4) 0.0172(13) Uani 1 1 d .
O2 O 0.2440(4) 0.7787(3) 0.6880(4) 0.0210(12) Uani 1 1 d .
O1 O 0.0768(4) 0.7850(3) 0.4679(4) 0.0200(12) Uani 1 1 d .
Br1 Br 0.53190(6) 0.83540(6) 0.75973(5) 0.0258(2) Uani 1 1 d .
Br2 Br 0.29358(6) 0.70656(5) 0.90823(6) 0.0259(2) Uani 1 1 d .
Hg1 Hg 0.40551(2) 0.787984(19) 0.834565(19) 0.02037(14) Uani 1 1 d .

loop_
_atom_site_aniso_label
_atom_site_aniso_U_11
_atom_site_aniso_U_22
_atom_site_aniso_U_33
_atom_site_aniso_U_23
_atom_site_aniso_U_13
_atom_site_aniso_U_12
C1 0.021(3) 0.016(4) 0.011(3) 0.002(3) 0.009(3) 0.006(3)
C2 0.008(3) 0.019(4) 0.016(4) -0.004(3) 0.005(3) 0.001(2)
C3 0.008(3) 0.014(3) 0.019(4) 0.000(3) 0.003(3) 0.001(2)
C4 0.021(4) 0.020(4) 0.016(4) -0.002(3) 0.010(3) 0.000(3)
C5 0.025(4) 0.021(4) 0.024(4) -0.007(3) 0.009(3) 0.005(3)
C6 0.016(3) 0.019(4) 0.012(3) -0.005(3) 0.005(3) 0.001(3)
C7 0.016(4) 0.017(4) 0.022(4) 0.004(3) 0.002(3) 0.001(2)
C8 0.024(4) 0.016(3) 0.029(4) 0.007(3) 0.013(3) 0.008(3)
C9 0.019(4) 0.046(5) 0.056(6) 0.003(5) 0.010(4) 0.012(3)
C10 0.035(4) 0.029(4) 0.027(4) -0.004(4) 0.016(4) 0.001(3)
C11 0.024(4) 0.017(4) 0.021(4) 0.009(3) 0.006(3) 0.006(3)
C12 0.023(4) 0.020(4) 0.044(5) 0.001(4) 0.017(4) -0.003(3)
C13 0.045(5) 0.020(4) 0.046(6) -0.014(4) 0.010(4) -0.006(3)
C14 0.036(5) 0.020(4) 0.071(7) 0.000(4) 0.026(5) 0.000(3)
C15 0.010(3) 0.018(4) 0.014(4) 0.002(3) -0.001(3) 0.003(3)
C16 0.019(3) 0.016(4) 0.018(4) -0.002(3) 0.002(3) 0.001(3)
C17 0.024(4) 0.011(3) 0.023(4) -0.001(3) 0.010(3) 0.003(3)
C18 0.037(5) 0.025(4) 0.041(5) -0.014(4) 0.021(4) 0.004(3)
C19 0.049(5) 0.022(4) 0.029(5) 0.009(4) 0.019(4) 0.009(3)
C20 0.016(3) 0.010(3) 0.024(4) -0.002(3) 0.007(3) 0.004(2)
C21 0.017(4) 0.022(4) 0.029(5) -0.005(3) 0.010(3) 0.001(3)
C22 0.034(4) 0.022(4) 0.036(5) 0.000(4) 0.017(4) -0.003(3)
C23 0.022(4) 0.057(6) 0.039(5) -0.016(5) 0.019(4) -0.012(4)
N1 0.026(3) 0.018(3) 0.022(3) -0.003(3) 0.010(3) 0.001(2)
N2 0.019(3) 0.008(3) 0.013(3) -0.002(2) 0.004(2) 0.002(2)
N3 0.020(3) 0.013(3) 0.021(3) 0.005(3) 0.010(3) 0.003(2)
O2 0.018(3) 0.024(3) 0.021(3) -0.005(2) 0.006(2) -0.0034(19)
O1 0.017(3) 0.017(3) 0.025(3) 0.000(2) 0.005(2) 0.0026(18)
Br1 0.0234(4) 0.0292(4) 0.0252(4) 0.0002(3) 0.0083(3) -0.0046(3)
Br2 0.0235(4) 0.0219(4) 0.0298(5) 0.0062(3) 0.0054(3) -0.0042(3)
Hg1 0.01792(18) 0.0189(2) 0.0225(2) -0.00002(11) 0.00431(13) -0.00297(9)

loop_
_atom_type_symbol
_atom_type_description
_atom_type_scat_dispersion_real
_atom_type_scat_dispersion_imag
_atom_type_scat_source
C C 0.0033 0.0016 'International Tables Vol C Tables 4.2.6.8 and 6.1.1.4'
H H 0.0000 0.0000 'International Tables Vol C Tables 4.2.6.8 and 6.1.1.4'
N N 0.0061 0.0033 'International Tables Vol C Tables 4.2.6.8 and 6.1.1.4'
O O 0.0106 0.0060 'International Tables Vol C Tables 4.2.6.8 and 6.1.1.4'
Br Br -0.2901 2.4595 'International Tables Vol C Tables 4.2.6.8 and 6.1.1.4'
Hg Hg -2.3894 9.2266 'International Tables Vol C Tables 4.2.6.8 and 6.1.1.4'

loop_
_geom_angle_atom_site_label_1
_geom_angle_atom_site_label_2
_geom_angle_atom_site_label_3
_geom_angle
_geom_angle_site_symmetry_1
_geom_angle_site_symmetry_3
N1 C1 C2 123.4(7) . .
N1 C1 H1 118.3 . .
C2 C1 H1 118.3 . .
C1 C2 C3 118.3(6) . .
C1 C2 C15 122.6(7) . .
C3 C2 C15 118.8(6) . .
C4 C3 C2 117.9(6) . .
C4 C3 C6 121.5(7) . .
C2 C3 C6 120.2(6) . .
C3 C4 C5 119.9(7) . .
C3 C4 H4 120.1 . .
C5 C4 H4 120.1 . .
N1 C5 C4 122.3(7) . .
N1 C5 H5 118.8 . .
C4 C5 H5 118.8 . .
O1 C6 N3 125.2(7) . .
O1 C6 C3 115.8(6) . .
N3 C6 C3 118.9(6) . .
N3 C7 C8 114.3(6) . .
N3 C7 H7A 108.7 . .
C8 C7 H7A 108.7 . .
N3 C7 H7B 108.7 . .
C8 C7 H7B 108.7 . .
H7A C7 H7B 107.6 . .
C7 C8 C10 112.0(6) . .
C7 C8 C9 108.6(7) . .
C10 C8 C9 111.9(6) . .
C7 C8 H8 108.1 . .
C10 C8 H8 108.1 . .
C9 C8 H8 108.1 . .
C8 C9 H9A 109.5 . .
C8 C9 H9B 109.5 . .
H9A C9 H9B 109.5 . .
C8 C9 H9C 109.5 . .
H9A C9 H9C 109.5 . .
H9B C9 H9C 109.5 . .
C8 C10 H10A 109.5 . .
C8 C10 H10B 109.5 . .
H10A C10 H10B 109.5 . .
C8 C10 H10C 109.5 . .
H10A C10 H10C 109.5 . .
H10B C10 H10C 109.5 . .
N3 C11 C12 114.6(6) . .
N3 C11 H11A 108.6 . .
C12 C11 H11A 108.6 . .
N3 C11 H11B 108.6 . .
C12 C11 H11B 108.6 . .
H11A C11 H11B 107.6 . .
C13 C12 C11 111.0(7) . .
C13 C12 C14 111.4(7) . .
C11 C12 C14 108.9(7) . .
C13 C12 H12 108.5 . .
C11 C12 H12 108.5 . .
C14 C12 H12 108.5 . .
C12 C13 H13A 109.5 . .
C12 C13 H13B 109.5 . .
H13A C13 H13B 109.5 . .
C12 C13 H13C 109.5 . .
H13A C13 H13C 109.5 . .
H13B C13 H13C 109.5 . .
C12 C14 H14A 109.5 . .
C12 C14 H14B 109.5 . .
H14A C14 H14B 109.5 . .
C12 C14 H14C 109.5 . .
H14A C14 H14C 109.5 . .
H14B C14 H14C 109.5 . .
O2 C15 N2 124.9(7) . .
O2 C15 C2 115.8(6) . .
N2 C15 C2 119.2(6) . .
N2 C16 C17 115.0(6) . .
N2 C16 H16A 108.5 . .
C17 C16 H16A 108.5 . .
N2 C16 H16B 108.5 . .
C17 C16 H16B 108.5 . .
H16A C16 H16B 107.5 . .
C18 C17 C19 111.1(7) . .
C18 C17 C16 108.5(6) . .
C19 C17 C16 110.7(6) . .
C18 C17 H17 108.8 . .
C19 C17 H17 108.8 . .
C16 C17 H17 108.8 . .
C17 C18 H18A 109.5 . .
C17 C18 H18B 109.5 . .
H18A C18 H18B 109.5 . .
C17 C18 H18C 109.5 . .
H18A C18 H18C 109.5 . .
H18B C18 H18C 109.5 . .
C17 C19 H19A 109.5 . .
C17 C19 H19B 109.5 . .
H19A C19 H19B 109.5 . .
C17 C19 H19C 109.5 . .
H19A C19 H19C 109.5 . .
H19B C19 H19C 109.5 . .
N2 C20 C21 115.6(6) . .
N2 C20 H20A 108.4 . .
C21 C20 H20A 108.4 . .
N2 C20 H20B 108.4 . .
C21 C20 H20B 108.4 . .
H20A C20 H20B 107.5 . .
C22 C21 C20 112.1(6) . .
C22 C21 C23 112.1(7) . .
C20 C21 C23 109.3(7) . .
C22 C21 H21 107.7 . .
C20 C21 H21 107.7 . .
C23 C21 H21 107.7 . .
C21 C22 H22A 109.5 . .
C21 C22 H22B 109.5 . .
H22A C22 H22B 109.5 . .
C21 C22 H22C 109.5 . .
H22A C22 H22C 109.5 . .
H22B C22 H22C 109.5 . .
C21 C23 H23A 109.5 . .
C21 C23 H23B 109.5 . .
H23A C23 H23B 109.5 . .
C21 C23 H23C 109.5 . .
H23A C23 H23C 109.5 . .
H23B C23 H23C 109.5 . .
C5 N1 C1 118.1(6) . .
C5 N1 Hg1 113.2(5) . 2_546
C1 N1 Hg1 128.1(5) . 2_546
C15 N2 C20 124.1(6) . .
C15 N2 C16 118.9(6) . .
C20 N2 C16 116.2(6) . .
C6 N3 C7 123.5(6) . .
C6 N3 C11 118.3(6) . .
C7 N3 C11 117.4(6) . .
C15 O2 Hg1 130.9(5) . .
Br2 Hg1 Br1 168.25(3) . .
Br2 Hg1 N1 92.71(15) . 2_556
Br1 Hg1 N1 98.65(15) . 2_556
Br2 Hg1 O2 87.73(13) . .
Br1 Hg1 O2 93.85(13) . .
N1 Hg1 O2 96.99(17) 2_556 .

loop_
_geom_bond_atom_site_label_1
_geom_bond_atom_site_label_2
_geom_bond_distance
_geom_bond_site_symmetry_2
C1 N1 1.336(9) .
C1 C2 1.393(10) .
C1 H1 0.9500 .
C2 C3 1.399(11) .
C2 C15 1.510(10) .
C3 C4 1.383(10) .
C3 C6 1.497(10) .
C4 C5 1.392(11) .
C4 H4 0.9500 .
C5 N1 1.332(10) .
C5 H5 0.9500 .
C6 O1 1.237(8) .
C6 N3 1.347(10) .
C7 N3 1.469(9) .
C7 C8 1.513(11) .
C7 H7A 0.9900 .
C7 H7B 0.9900 .
C8 C10 1.517(11) .
C8 C9 1.542(10) .
C8 H8 1.0000 .
C9 H9A 0.9800 .
C9 H9B 0.9800 .
C9 H9C 0.9800 .
C10 H10A 0.9800 .
C10 H10B 0.9800 .
C10 H10C 0.9800 .
C11 N3 1.483(9) .
C11 C12 1.520(10) .
C11 H11A 0.9900 .
C11 H11B 0.9900 .
C12 C13 1.516(13) .
C12 C14 1.523(12) .
C12 H12 1.0000 .
C13 H13A 0.9800 .
C13 H13B 0.9800 .
C13 H13C 0.9800 .
C14 H14A 0.9800 .
C14 H14B 0.9800 .
C14 H14C 0.9800 .
C15 O2 1.238(8) .
C15 N2 1.335(10) .
C16 N2 1.471(9) .
C16 C17 1.533(9) .
C16 H16A 0.9900 .
C16 H16B 0.9900 .
C17 C18 1.526(10) .
C17 C19 1.527(11) .
C17 H17 1.0000 .
C18 H18A 0.9800 .
C18 H18B 0.9800 .
C18 H18C 0.9800 .
C19 H19A 0.9800 .
C19 H19B 0.9800 .
C19 H19C 0.9800 .
C20 N2 1.469(8) .
C20 C21 1.517(11) .
C20 H20A 0.9900 .
C20 H20B 0.9900 .
C21 C22 1.516(11) .
C21 C23 1.528(10) .
C21 H21 1.0000 .
C22 H22A 0.9800 .
C22 H22B 0.9800 .
C22 H22C 0.9800 .
C23 H23A 0.9800 .
C23 H23B 0.9800 .
C23 H23C 0.9800 .
N1 Hg1 2.611(6) 2_546
O2 Hg1 2.616(5) .
Br1 Hg1 2.4522(9) .
Br2 Hg1 2.4474(9) .
Hg1 N1 2.610(6) 2_556

loop_
_geom_torsion_atom_site_label_1
_geom_torsion_atom_site_label_2
_geom_torsion_atom_site_label_3
_geom_torsion_atom_site_label_4
_geom_torsion
_geom_torsion_site_symmetry_4
N1 C1 C2 C3 0.8(10) .
N1 C1 C2 C15 -172.8(6) .
C1 C2 C3 C4 1.5(9) .
C15 C2 C3 C4 175.4(6) .
C1 C2 C3 C6 174.1(6) .
C15 C2 C3 C6 -12.0(9) .
C2 C3 C4 C5 -2.3(9) .
C6 C3 C4 C5 -174.8(6) .
C3 C4 C5 N1 0.8(11) .
C4 C3 C6 O1 105.0(8) .
C2 C3 C6 O1 -67.3(8) .
C4 C3 C6 N3 -72.0(8) .
C2 C3 C6 N3 115.6(7) .
N3 C7 C8 C10 -63.3(8) .
N3 C7 C8 C9 172.7(6) .
N3 C11 C12 C13 -55.2(9) .
N3 C11 C12 C14 -178.1(7) .
C1 C2 C15 O2 113.8(8) .
C3 C2 C15 O2 -59.8(8) .
C1 C2 C15 N2 -65.8(8) .
C3 C2 C15 N2 120.6(7) .
N2 C16 C17 C18 -178.2(7) .
N2 C16 C17 C19 -56.0(8) .
N2 C20 C21 C22 -57.2(8) .
N2 C20 C21 C23 177.9(6) .
C4 C5 N1 C1 1.6(10) .
C4 C5 N1 Hg1 173.5(5) 2_546
C2 C1 N1 C5 -2.4(10) .
C2 C1 N1 Hg1 -172.9(5) 2_546
O2 C15 N2 C20 165.3(7) .
C2 C15 N2 C20 -15.2(10) .
O2 C15 N2 C16 -4.1(11) .
C2 C15 N2 C16 175.4(6) .
C21 C20 N2 C15 132.6(7) .
C21 C20 N2 C16 -57.8(8) .
C17 C16 N2 C15 116.3(7) .
C17 C16 N2 C20 -53.9(9) .
O1 C6 N3 C7 167.8(7) .
C3 C6 N3 C7 -15.4(10) .
O1 C6 N3 C11 -1.5(11) .
C3 C6 N3 C11 175.2(6) .
C8 C7 N3 C6 132.0(7) .
C8 C7 N3 C11 -58.6(8) .
C12 C11 N3 C6 116.9(7) .
C12 C11 N3 C7 -53.1(9) .
N2 C15 O2 Hg1 77.3(8) .
C2 C15 O2 Hg1 -102.2(7) .
C15 O2 Hg1 Br2 -8.0(6) .
C15 O2 Hg1 Br1 160.3(6) .
C15 O2 Hg1 N1 -100.4(6) 2_556
